data_4500215
loop_
_publ_author_name
'Casado, F. J. Mart\'inez'
'Riesco, M. Ramos'
'Silva, I. da'
'Y\'elamos, M. I. Redondo'
'Labrador, A.'
'Cheda, J. A. Rodr\'iguez'

_publ_section_title
;
 Lithium and Lead(II) Butyrates Binary System. Pure Compounds and an
 Intermediate Salt: From 2D to 3D Coordination Polymers
;
_journal_issue 3
_journal_name_full 'Crystal Growth &amp; Design'
_journal_page_first 759
_journal_paper_doi 10.1021/cg101272n
_journal_volume 11
_journal_year 2011
_chemical_formula_moiety (Li+),(C4H7O2-)
_chemical_formula_sum 'C4 H7 Li O2'
_chemical_formula_weight 94.04
_chemical_melting_point 591.2
_chemical_name_common 'Lithium butyrate'
_chemical_name_systematic
;
 Lithium butanoate
;
_space_group_IT_number 14
_symmetry_cell_setting monoclinic
_symmetry_space_group_name_Hall '-P 2ybc'
_symmetry_space_group_name_H-M 'P 1 21/c 1'
_atom_sites_solution_hydrogens geom
_atom_sites_solution_primary direct
_atom_sites_solution_secondary difmap
_audit_creation_method SHELXL-97
_audit_update_record
;
2010-03-22 # Formatted by publCIF
;
_cell_angle_alpha 90.00
_cell_angle_beta 91.41(3)
_cell_angle_gamma 90.00
_cell_formula_units_Z 4
_cell_length_a 11.800(2)
_cell_length_b 4.9110(10)
_cell_length_c 8.8460(18)
_cell_measurement_temperature 100(2)
_cell_volume 512.47(17)
_computing_cell_refinement 'DENZO-SMN (Otwinowski & Minor, 1997)'
_computing_data_collection 'CCD Server Software Huber'
_computing_data_reduction DENZO-SMN
_computing_molecular_graphics 'Mercury 1.4.2. and ORTEP-3 (Farrugia, 1997)'
_computing_publication_material 'SHELXL-97 (Sheldrick, 1997)'
_computing_structure_refinement 'SHELXL-97 (Sheldrick, 1997)'
_computing_structure_solution 'SHELXS-97 (Sheldrick, 1990)'
_diffrn_ambient_temperature 100(2)
_diffrn_detector_area_resol_mean 9.77
_diffrn_measured_fraction_theta_full 0.982
_diffrn_measured_fraction_theta_max 0.982
_diffrn_measurement_device_type ADSCq210rCCD-HUBER
_diffrn_measurement_method 'f\ scans'
_diffrn_radiation_monochromator Synchrotron
_diffrn_radiation_source Synchrotron
_diffrn_radiation_type Synchrotron
_diffrn_radiation_wavelength 0.75140
_diffrn_reflns_av_R_equivalents 0.0803
_diffrn_reflns_av_sigmaI/netI 0.0864
_diffrn_reflns_limit_h_max 14
_diffrn_reflns_limit_h_min -14
_diffrn_reflns_limit_k_max 6
_diffrn_reflns_limit_k_min 0
_diffrn_reflns_limit_l_max 10
_diffrn_reflns_limit_l_min -10
_diffrn_reflns_number 1657
_diffrn_reflns_theta_full 27.46
_diffrn_reflns_theta_max 27.46
_diffrn_reflns_theta_min 3.65
_exptl_absorpt_coefficient_mu 0.092
_exptl_absorpt_correction_type none
_exptl_crystal_colour Colourless
_exptl_crystal_density_diffrn 1.219
_exptl_crystal_density_method 'not measured'
_exptl_crystal_description flake
_exptl_crystal_F_000 200
_exptl_crystal_size_max 0.070
_exptl_crystal_size_mid 0.050
_exptl_crystal_size_min 0.007
_refine_diff_density_max 0.493
_refine_diff_density_min -0.366
_refine_diff_density_rms 0.070
_refine_ls_extinction_method none
_refine_ls_goodness_of_fit_ref 1.045
_refine_ls_hydrogen_treatment refxyz
_refine_ls_matrix_type full
_refine_ls_number_parameters 92
_refine_ls_number_reflns 975
_refine_ls_number_restraints 0
_refine_ls_restrained_S_all 1.045
_refine_ls_R_factor_all 0.0884
_refine_ls_R_factor_gt 0.0750
_refine_ls_shift/su_max 0.000
_refine_ls_shift/su_mean 0.000
_refine_ls_structure_factor_coef Fsqd
_refine_ls_weighting_details 'calc w=1/[\s^2^(Fo^2^)+(0.1212P)^2^+0.3282P] where P=(Fo^2^+2Fc^2^)/3'
_refine_ls_weighting_scheme calc
_refine_ls_wR_factor_gt 0.2006
_refine_ls_wR_factor_ref 0.2201
_reflns_number_gt 793
_reflns_number_total 975
_reflns_threshold_expression >2sigma(I)
_cod_data_source_file cg101272n_si_001.cif
_cod_data_source_block lic4_100K
_cod_depositor_comments
;
The following automatic conversions were performed:

'_symmetry_cell_setting' value 'Monoclinic' changed to 'monoclinic'
according to /home/saulius/struct/CIF-dictionaries/cif_core.dic
dictionary named 'cif_core.dic' version 2.4.1 from 2010-06-29.

Automatic conversion script
Id: cif_fix_values 1715 2011-07-08 13:25:40Z adriana 
;
_cod_original_cell_volume 512.47(18)
_cod_original_sg_symbol_H-M P21/c
_cod_database_code 4500215

loop_
_symmetry_equiv_pos_as_xyz
'x, y, z'
'-x, y+1/2, -z+1/2'
'-x, -y, -z'
'x, -y-1/2, z-1/2'

loop_
_atom_site_label
_atom_site_type_symbol
_atom_site_fract_x
_atom_site_fract_y
_atom_site_fract_z
_atom_site_U_iso_or_equiv
_atom_site_adp_type
_atom_site_occupancy
_atom_site_symmetry_multiplicity
_atom_site_calc_flag
C1 C 0.3811(2) -0.0848(5) 0.4205(3) 0.0305(7) Uani 1 1 d
C2 C 0.2906(3) 0.0514(6) 0.5094(4) 0.0411(8) Uani 1 1 d
C3 C 0.2017(3) -0.1269(7) 0.5724(5) 0.0599(11) Uani 1 1 d
C4 C 0.1135(3) 0.0285(8) 0.6594(4) 0.0564(10) Uani 1 1 d
Li1 Li 0.5010(4) -0.0964(8) 0.1448(5) 0.0347(10) Uani 1 1 d
O1 O 0.42756(16) 0.0486(3) 0.31740(18) 0.0317(6) Uani 1 1 d
O2 O 0.40900(15) -0.3268(3) 0.45503(18) 0.0322(6) Uani 1 1 d
H2A H 0.257(4) 0.188(9) 0.451(5) 0.071(12) Uiso 1 1 d
H2B H 0.333(5) 0.149(13) 0.599(7) 0.13(2) Uiso 1 1 d
H3A H 0.154(6) -0.226(16) 0.479(8) 0.14(2) Uiso 1 1 d
H3B H 0.231(4) -0.283(10) 0.632(5) 0.081(13) Uiso 1 1 d
H4A H 0.147(4) 0.137(12) 0.751(7) 0.107(16) Uiso 1 1 d
H4B H 0.081(4) 0.172(11) 0.583(6) 0.094(15) Uiso 1 1 d
H4C H 0.052(5) -0.096(11) 0.688(6) 0.102(16) Uiso 1 1 d

loop_
_atom_site_aniso_label
_atom_site_aniso_U_11
_atom_site_aniso_U_22
_atom_site_aniso_U_33
_atom_site_aniso_U_23
_atom_site_aniso_U_13
_atom_site_aniso_U_12
C1 0.0496(14) 0.0166(11) 0.0255(12) 0.0005(9) 0.0031(10) 0.0003(9)
C2 0.0578(17) 0.0225(15) 0.0438(17) 0.0016(12) 0.0192(14) 0.0042(11)
C3 0.066(2) 0.0361(19) 0.080(3) 0.0055(18) 0.0348(19) 0.0039(15)
C4 0.0575(19) 0.057(2) 0.055(2) -0.0022(18) 0.0242(16) 0.0000(16)
Li1 0.060(3) 0.017(2) 0.027(2) 0.0010(16) 0.0057(18) -0.0033(18)
O1 0.0577(12) 0.0146(10) 0.0234(10) 0.0016(6) 0.0106(8) -0.0008(7)
O2 0.0549(12) 0.0137(10) 0.0284(10) 0.0014(7) 0.0083(8) 0.0012(7)

loop_
_atom_type_symbol
_atom_type_description
_atom_type_scat_dispersion_real
_atom_type_scat_dispersion_imag
_atom_type_scat_source
C C 0.0033 0.0016 'International Tables Vol C Tables 4.2.6.8 and 6.1.1.4'
H H 0.0000 0.0000 'International Tables Vol C Tables 4.2.6.8 and 6.1.1.4'
Li Li -0.0003 0.0001 'International Tables Vol C Tables 4.2.6.8 and 6.1.1.4'
O O 0.0106 0.0060 'International Tables Vol C Tables 4.2.6.8 and 6.1.1.4'

loop_
_geom_angle_atom_site_label_1
_geom_angle_atom_site_label_2
_geom_angle_atom_site_label_3
_geom_angle
_geom_angle_site_symmetry_1
_geom_angle_site_symmetry_3
O1 C1 O2 123.1(2) . .
O1 C1 C2 118.4(2) . .
O2 C1 C2 118.4(2) . .
C3 C2 C1 116.9(2) . .
C2 C3 C4 113.2(3) . .
O1 Li1 O2 112.1(2) . 2_655
O1 Li1 O1 113.3(2) . 2_645
O2 Li1 O1 116.8(2) 2_655 2_645
O1 Li1 O2 119.3(3) . 4
O2 Li1 O2 92.23(19) 2_655 4
O1 Li1 O2 101.33(19) 2_645 4
O1 Li1 Li1 128.8(3) . 3_655
O2 Li1 Li1 47.44(14) 2_655 3_655
O1 Li1 Li1 117.5(3) 2_645 3_655
O2 Li1 Li1 44.79(14) 4 3_655
O1 Li1 Li1 37.84(15) . 2_655
O2 Li1 Li1 75.04(12) 2_655 2_655
O1 Li1 Li1 127.9(3) 2_645 2_655
O2 Li1 Li1 129.9(2) 4 2_655
Li1 Li1 Li1 106.89(17) 3_655 2_655
O1 Li1 Li1 78.7(2) . 2_645
O2 Li1 Li1 146.9(3) 2_655 2_645
O1 Li1 Li1 36.73(7) 2_645 2_645
O2 Li1 Li1 110.02(18) 4 2_645
Li1 Li1 Li1 147.5(2) 3_655 2_645
Li1 Li1 Li1 105.6(3) 2_655 2_645
C1 O1 Li1 126.8(2) . .
C1 O1 Li1 122.12(19) . 2_655
Li1 O1 Li1 105.43(15) . 2_655
C1 O2 Li1 132.6(2) . 2_645
C1 O2 Li1 120.54(19) . 4_556
Li1 O2 Li1 87.77(19) 2_645 4_556

loop_
_geom_bond_atom_site_label_1
_geom_bond_atom_site_label_2
_geom_bond_distance
_geom_bond_site_symmetry_2
C1 O1 1.260(3) .
C1 O2 1.269(3) .
C1 C2 1.499(4) .
C2 C3 1.485(4) .
C3 C4 1.516(4) .
Li1 O1 1.912(5) .
Li1 O2 1.925(5) 2_655
Li1 O1 1.962(5) 2_645
Li1 O2 2.012(5) 4
Li1 Li1 2.730(9) 3_655
Li1 Li1 3.082(5) 2_655
Li1 Li1 3.082(5) 2_645
O1 Li1 1.962(5) 2_655
O2 Li1 1.925(5) 2_645
O2 Li1 2.012(5) 4_556
